data_7126694
loop_
_publ_author_name
'Leggott, Abbie'
'Clarke, Justin E.'
'Chow, Shiao'
'Warriner, Stuart L.'
'O'Neill, Alex J'
'Nelson, Adam'

_publ_section_title
;
 Activity-directed expansion of a series of antibacterial agents.
;
_journal_issue 58
_journal_name_full 'Chemical communications (Cambridge, England)'
_journal_page_first 8047
_journal_page_last 8050
_journal_paper_doi 10.1039/d0cc02361b
_journal_volume 56
_journal_year 2020
_chemical_formula_moiety 'C12 H12 I N3 O'
_chemical_formula_sum 'C12 H12 I N3 O'
_chemical_formula_weight 341.15
_space_group_crystal_system triclinic
_space_group_IT_number 2
_space_group_name_Hall '-P 1'
_space_group_name_H-M_alt 'P -1'
_atom_sites_solution_hydrogens mixed
_atom_sites_solution_primary dual
_audit_creation_date 2019-08-23
_audit_creation_method
;
Olex2 1.2
(compiled 2018.05.29 svn.r3508 for OlexSys, GUI svn.r5506)
;
_audit_update_record
;
2020-03-20 deposited with the CCDC.	2020-06-09 downloaded from the CCDC.
;
_cell_angle_alpha 73.012(7)
_cell_angle_beta 84.892(7)
_cell_angle_gamma 78.774(8)
_cell_formula_units_Z 2
_cell_length_a 4.1678(4)
_cell_length_b 10.6544(9)
_cell_length_c 14.6694(12)
_cell_measurement_reflns_used 2802
_cell_measurement_temperature 120.00(10)
_cell_measurement_theta_max 73.1020
_cell_measurement_theta_min 6.2990
_cell_volume 610.70(10)
_computing_cell_refinement 'CrysAlisPro 1.171.40.53 (Rigaku OD, 2019)'
_computing_data_collection 'CrysAlisPro 1.171.40.53 (Rigaku OD, 2019)'
_computing_data_reduction 'CrysAlisPro 1.171.40.53 (Rigaku OD, 2019)'
_computing_molecular_graphics 'Olex2 (Dolomanov et al., 2009)'
_computing_publication_material 'Olex2 (Dolomanov et al., 2009)'
_computing_structure_refinement 'ShelXL (Sheldrick, 2015)'
_computing_structure_solution 'ShelXT (Sheldrick, 2015)'
_diffrn_ambient_environment N~2~
_diffrn_ambient_temperature 120.00(10)
_diffrn_detector 'CCD plate'
_diffrn_detector_area_resol_mean 5.3095
_diffrn_detector_type Atlas
_diffrn_measured_fraction_theta_full 0.974
_diffrn_measured_fraction_theta_max 0.929
_diffrn_measurement_details
;
List of Runs (angles in degrees, time in seconds):

  # Type    Start    End  Width  t~exp~   \w     \q     \k     \f   Frames
#--------------------------------------------------------------------------
  1  \w    -56.00 -22.00   1.00    1.00    --  -38.50 -64.00 -75.48   34
  2  \w    -63.00 -34.00   1.00    1.00    --  -38.50  57.00 -60.00   29
  3  \w   -101.00  -8.00   1.00    1.00    --  -38.50 -19.00   0.00   93
  4  \w    -45.00 -14.00   1.00    1.00    --  -38.50  38.00-180.00   31
  5  \w    -44.00 -14.00   1.00    1.00    --  -38.50 -57.00 -60.00   30
  6  \w     17.00  48.00   1.00    1.00    --   42.96  65.00-136.02   31
  7  \w     17.00  87.00   1.00    1.00    --   42.96  64.00 141.10   70
  8  \w     19.00  62.00   1.00    1.00    --   42.96  65.00 -55.66   43
  9  \w     53.00  80.00   1.00    1.00    --  103.73 -61.00 -60.00   27
 10  \w     84.00 114.00   1.00    1.00    --  103.73  30.00 120.00   30
 11  \w     83.00 150.00   1.00    1.00    --  103.73  30.00 -60.00   67
 12  \w    146.00 175.00   1.00    1.00    --  103.73  30.00 120.00   29
 13  \w     71.00  98.00   1.00    1.00    --  103.73 -65.00  63.27   27
 14  \w     62.00 108.00   1.00    1.00    --  103.73 -64.00 153.08   46
 15  \w     30.00 124.00   1.00    1.00    --  103.73 -30.00 120.00   94
 16  \w     96.00 122.00   1.00    1.00    --  103.73  45.00 150.00   26
 17  \w     31.00 124.00   1.00    1.00    --  103.73 -30.00 -60.00   93
 18  \w     39.00 110.00   1.00    1.00    --  103.73 -65.00  81.42   71
 19  \w     59.00 116.00   1.00    1.00    --  103.73 -65.00-134.73   57
 20  \w     47.00  98.00   1.00    1.00    --  103.73 -65.00   0.31   51
;
_diffrn_measurement_device 'four-circle diffractometer'
_diffrn_measurement_device_type 'SuperNova, Dual, Cu at home/near, Atlas'
_diffrn_measurement_method '\w scans'
_diffrn_orient_matrix_type 'CrysAlisPro convention (1999,Acta A55,543-557)'
_diffrn_orient_matrix_UB_11 0.1071055000
_diffrn_orient_matrix_UB_12 -0.1508975000
_diffrn_orient_matrix_UB_13 0.0451438000
_diffrn_orient_matrix_UB_21 0.0558305000
_diffrn_orient_matrix_UB_22 -0.0209723000
_diffrn_orient_matrix_UB_23 -0.1001539000
_diffrn_orient_matrix_UB_31 0.3572031000
_diffrn_orient_matrix_UB_32 0.0197977000
_diffrn_orient_matrix_UB_33 -0.0018568000
_diffrn_radiation_monochromator mirror
_diffrn_radiation_probe x-ray
_diffrn_radiation_type CuK\a
_diffrn_radiation_wavelength 1.54184
_diffrn_reflns_av_R_equivalents 0.0278
_diffrn_reflns_av_unetI/netI 0.0360
_diffrn_reflns_Laue_measured_fraction_full 0.974
_diffrn_reflns_Laue_measured_fraction_max 0.929
_diffrn_reflns_limit_h_max 4
_diffrn_reflns_limit_h_min -3
_diffrn_reflns_limit_k_max 13
_diffrn_reflns_limit_k_min -11
_diffrn_reflns_limit_l_max 17
_diffrn_reflns_limit_l_min -18
_diffrn_reflns_number 3920
_diffrn_reflns_point_group_measured_fraction_full 0.974
_diffrn_reflns_point_group_measured_fraction_max 0.929
_diffrn_reflns_theta_full 67.684
_diffrn_reflns_theta_max 73.301
_diffrn_reflns_theta_min 4.409
_diffrn_source 'micro-focus sealed X-ray tube'
_diffrn_source_type 'SuperNova (Cu) X-ray Source'
_exptl_absorpt_coefficient_mu 20.504
_exptl_absorpt_correction_T_max 0.467
_exptl_absorpt_correction_T_min 0.153
_exptl_absorpt_correction_type gaussian
_exptl_absorpt_process_details
;
CrysAlisPro 1.171.40.53 (Rigaku Oxford Diffraction, 2019)
Numerical absorption correction based on gaussian integration over
			a multifaceted crystal model
Empirical absorption correction using spherical harmonics,
 implemented in SCALE3 ABSPACK scaling algorithm.
;
_exptl_crystal_colour colourless
_exptl_crystal_colour_primary colourless
_exptl_crystal_density_diffrn 1.855
_exptl_crystal_description needle
_exptl_crystal_F_000 332
_exptl_crystal_size_max 0.22
_exptl_crystal_size_mid 0.11
_exptl_crystal_size_min 0.07
_refine_diff_density_max 1.313
_refine_diff_density_min -1.169
_refine_diff_density_rms 0.131
_refine_ls_extinction_method none
_refine_ls_goodness_of_fit_ref 1.093
_refine_ls_hydrogen_treatment mixed
_refine_ls_matrix_type full
_refine_ls_number_parameters 162
_refine_ls_number_reflns 2275
_refine_ls_number_restraints 0
_refine_ls_restrained_S_all 1.093
_refine_ls_R_factor_all 0.0337
_refine_ls_R_factor_gt 0.0329
_refine_ls_shift/su_max 0.001
_refine_ls_shift/su_mean 0.000
_refine_ls_structure_factor_coef Fsqd
_refine_ls_weighting_details 'w=1/[\s^2^(Fo^2^)+(0.0562P)^2^+0.5264P] where P=(Fo^2^+2Fc^2^)/3'
_refine_ls_weighting_scheme calc
_refine_ls_wR_factor_gt 0.0868
_refine_ls_wR_factor_ref 0.0880
_reflns_Friedel_coverage 0.000
_reflns_number_gt 2200
_reflns_number_total 2275
_reflns_threshold_expression 'I > 2\s(I)'
_cod_data_source_file d0cc02361b2.cif
_cod_data_source_block al153
_cod_depositor_comments 'Adding full bibliography for 7126694.cif.'
_cod_database_code 7126694
_shelx_shelxl_version_number 2014/7
_chemical_oxdiff_formula 'C24  H24  I2  N6  O2  '
_shelx_space_group_comment
;
The symmetry employed for this shelxl refinement is uniquely defined
by the following loop, which should always be used as a source of
symmetry information in preference to the above space-group names.
They are only intended as comments.
;
_shelx_estimated_absorpt_t_max 0.328
_shelx_estimated_absorpt_t_min 0.093
_reflns_odcompleteness_completeness 97.42
_reflns_odcompleteness_iscentric 1
_reflns_odcompleteness_theta 66.97
_olex2_refinement_description
;
1. Fixed Uiso
 At 1.2 times of:
  All C(H) groups, All C(H,H) groups
2.a Secondary CH2 refined with riding coordinates:
 C5(H5A,H5B), C6(H6A,H6B)
2.b Aromatic/amide H refined with riding coordinates:
 C3(H3), C8(H8), C9(H9), C10(H10), C11(H11), C12(H12)
;
_olex2_date_sample_data_collection 2019-08-23
_olex2_submission_special_instructions 'No special instructions were received'
_oxdiff_exptl_absorpt_empirical_details
;
Empirical correction (ABSPACK) includes:
- Absorption correction using spherical harmonics
- Frame scaling
;
_oxdiff_exptl_absorpt_empirical_full_max 2.216
_oxdiff_exptl_absorpt_empirical_full_min 0.541

loop_
_space_group_symop_operation_xyz
'x, y, z'
'-x, -y, -z'

loop_
_atom_site_label
_atom_site_type_symbol
_atom_site_fract_x
_atom_site_fract_y
_atom_site_fract_z
_atom_site_U_iso_or_equiv
_atom_site_adp_type
_atom_site_occupancy
_atom_site_site_symmetry_order
_atom_site_calc_flag
_atom_site_refinement_flags_posn
_atom_site_refinement_flags_adp
_atom_site_refinement_flags_occupancy
_atom_site_disorder_assembly
_atom_site_disorder_group
I1 I -0.13185(6) 0.75387(2) 0.75990(2) 0.02257(12) Uani 1 1 d . . . . .
O1 O 0.5799(8) 0.9244(3) 0.3935(2) 0.0264(7) Uani 1 1 d . . . . .
N1 N -0.1391(10) 0.5320(3) 0.6260(3) 0.0216(7) Uani 1 1 d . . . . .
N2 N 0.1492(9) 0.6596(3) 0.4974(2) 0.0192(7) Uani 1 1 d . . . . .
N3 N 0.2858(9) 0.7729(3) 0.4845(2) 0.0186(7) Uani 1 1 d . . . . .
C1 C 0.0080(10) 0.6400(4) 0.5841(3) 0.0202(8) Uani 1 1 d . . . . .
C2 C 0.0495(10) 0.7408(4) 0.6267(3) 0.0194(8) Uani 1 1 d . . . . .
C3 C 0.2258(11) 0.8226(4) 0.5615(3) 0.0205(8) Uani 1 1 d . . . . .
H3 H 0.2925 0.8978 0.5681 0.025 Uiso 1 1 calc R . . . .
C4 C 0.4506(10) 0.8288(4) 0.3996(3) 0.0203(8) Uani 1 1 d . . . . .
C5 C 0.4547(11) 0.7638(4) 0.3216(3) 0.0211(8) Uani 1 1 d . . . . .
H5A H 0.2389 0.7445 0.3181 0.025 Uiso 1 1 calc R . . . .
H5B H 0.6074 0.6800 0.3367 0.025 Uiso 1 1 calc R . . . .
C6 C 0.5538(11) 0.8524(4) 0.2242(3) 0.0227(8) Uani 1 1 d . . . . .
H6A H 0.4096 0.9384 0.2109 0.027 Uiso 1 1 calc R . . . .
H6B H 0.7751 0.8670 0.2264 0.027 Uiso 1 1 calc R . . . .
C7 C 0.5371(10) 0.7907(4) 0.1448(3) 0.0204(8) Uani 1 1 d . . . . .
C8 C 0.3531(11) 0.8583(4) 0.0656(3) 0.0250(9) Uani 1 1 d . . . . .
H8 H 0.2338 0.9429 0.0622 0.030 Uiso 1 1 calc R . . . .
C9 C 0.3411(12) 0.8037(5) -0.0086(3) 0.0289(10) Uani 1 1 d . . . . .
H9 H 0.2195 0.8525 -0.0617 0.035 Uiso 1 1 calc R . . . .
C10 C 0.5108(12) 0.6758(5) -0.0038(3) 0.0282(10) Uani 1 1 d . . . . .
H10 H 0.4991 0.6377 -0.0527 0.034 Uiso 1 1 calc R . . . .
C11 C 0.6973(13) 0.6064(4) 0.0747(3) 0.0294(10) Uani 1 1 d . . . . .
H11 H 0.8144 0.5215 0.0782 0.035 Uiso 1 1 calc R . . . .
C12 C 0.7110(12) 0.6626(4) 0.1488(3) 0.0262(9) Uani 1 1 d . . . . .
H12 H 0.8365 0.6147 0.2012 0.031 Uiso 1 1 calc R . . . .
H1A H -0.300(15) 0.547(6) 0.664(4) 0.031(14) Uiso 1 1 d . . . . .
H1B H -0.188(14) 0.485(6) 0.588(4) 0.031(14) Uiso 1 1 d . . . . .

loop_
_atom_site_aniso_label
_atom_site_aniso_U_11
_atom_site_aniso_U_22
_atom_site_aniso_U_33
_atom_site_aniso_U_23
_atom_site_aniso_U_13
_atom_site_aniso_U_12
I1 0.02372(19) 0.02293(17) 0.02409(17) -0.01192(11) 0.00122(11) -0.00406(11)
O1 0.0352(19) 0.0201(14) 0.0291(15) -0.0088(12) -0.0002(13) -0.0145(13)
N1 0.027(2) 0.0175(16) 0.0240(17) -0.0094(13) 0.0021(14) -0.0075(14)
N2 0.0217(19) 0.0145(15) 0.0235(16) -0.0073(12) -0.0012(13) -0.0054(13)
N3 0.0203(18) 0.0144(15) 0.0256(16) -0.0089(13) -0.0005(13) -0.0083(13)
C1 0.020(2) 0.0164(18) 0.0253(19) -0.0077(15) -0.0017(15) -0.0019(14)
C2 0.021(2) 0.0185(18) 0.0217(18) -0.0100(15) -0.0011(15) -0.0033(15)
C3 0.024(2) 0.0148(18) 0.0266(19) -0.0112(15) -0.0021(16) -0.0040(15)
C4 0.019(2) 0.0178(18) 0.0258(19) -0.0069(15) -0.0009(15) -0.0047(15)
C5 0.024(2) 0.0155(18) 0.027(2) -0.0078(15) -0.0024(16) -0.0080(15)
C6 0.028(2) 0.0177(18) 0.0241(19) -0.0065(15) -0.0001(16) -0.0067(16)
C7 0.022(2) 0.0155(18) 0.0256(19) -0.0069(14) 0.0019(15) -0.0069(15)
C8 0.027(2) 0.0181(19) 0.030(2) -0.0061(16) -0.0005(17) -0.0043(16)
C9 0.033(3) 0.029(2) 0.025(2) -0.0064(17) -0.0054(18) -0.0071(19)
C10 0.035(3) 0.028(2) 0.027(2) -0.0133(17) 0.0090(18) -0.0129(18)
C11 0.036(3) 0.020(2) 0.034(2) -0.0113(18) 0.0041(19) -0.0051(18)
C12 0.029(3) 0.021(2) 0.029(2) -0.0081(16) -0.0022(17) -0.0023(17)

loop_
_atom_type_symbol
_atom_type_description
_atom_type_scat_dispersion_real
_atom_type_scat_dispersion_imag
_atom_type_scat_source
C C 0.0181 0.0091 'International Tables Vol C Tables 4.2.6.8 and 6.1.1.4'
H H 0.0000 0.0000 'International Tables Vol C Tables 4.2.6.8 and 6.1.1.4'
I I -0.3257 6.8362 'International Tables Vol C Tables 4.2.6.8 and 6.1.1.4'
N N 0.0311 0.0180 'International Tables Vol C Tables 4.2.6.8 and 6.1.1.4'
O O 0.0492 0.0322 'International Tables Vol C Tables 4.2.6.8 and 6.1.1.4'

loop_
_exptl_crystal_face_index_h
_exptl_crystal_face_index_k
_exptl_crystal_face_index_l
_exptl_crystal_face_perp_dist
0 -3 -9 0.0372
0 3 9 0.0372
3 -1 2 0.0965
-3 1 -2 0.0965
0 -6 1 0.0276
0 7 0 0.0649

loop_
_geom_angle_atom_site_label_1
_geom_angle_atom_site_label_2
_geom_angle_atom_site_label_3
_geom_angle
_geom_angle_site_symmetry_1
_geom_angle_site_symmetry_3
_geom_angle_publ_flag
C1 N1 H1A 114(4) . . ?
C1 N1 H1B 118(4) . . ?
H1A N1 H1B 111(5) . . ?
C1 N2 N3 104.2(3) . . ?
N2 N3 C4 121.8(3) . . ?
C3 N3 N2 112.1(3) . . ?
C3 N3 C4 126.0(3) . . ?
N1 C1 C2 126.5(4) . . ?
N2 C1 N1 122.4(4) . . ?
N2 C1 C2 111.1(4) . . ?
C1 C2 I1 125.3(3) . . ?
C3 C2 I1 128.8(3) . . ?
C3 C2 C1 105.9(3) . . ?
N3 C3 H3 126.7 . . ?
C2 C3 N3 106.7(3) . . ?
C2 C3 H3 126.7 . . ?
O1 C4 N3 119.3(4) . . ?
O1 C4 C5 124.7(4) . . ?
N3 C4 C5 116.0(3) . . ?
C4 C5 H5A 109.2 . . ?
C4 C5 H5B 109.2 . . ?
C4 C5 C6 112.1(3) . . ?
H5A C5 H5B 107.9 . . ?
C6 C5 H5A 109.2 . . ?
C6 C5 H5B 109.2 . . ?
C5 C6 H6A 109.2 . . ?
C5 C6 H6B 109.2 . . ?
H6A C6 H6B 107.9 . . ?
C7 C6 C5 112.1(3) . . ?
C7 C6 H6A 109.2 . . ?
C7 C6 H6B 109.2 . . ?
C8 C7 C6 121.4(4) . . ?
C8 C7 C12 117.9(4) . . ?
C12 C7 C6 120.8(4) . . ?
C7 C8 H8 119.1 . . ?
C7 C8 C9 121.9(4) . . ?
C9 C8 H8 119.1 . . ?
C8 C9 H9 120.0 . . ?
C8 C9 C10 120.1(4) . . ?
C10 C9 H9 120.0 . . ?
C9 C10 H10 120.5 . . ?
C11 C10 C9 119.0(4) . . ?
C11 C10 H10 120.5 . . ?
C10 C11 H11 119.7 . . ?
C10 C11 C12 120.6(4) . . ?
C12 C11 H11 119.7 . . ?
C7 C12 H12 119.7 . . ?
C11 C12 C7 120.6(4) . . ?
C11 C12 H12 119.7 . . ?

loop_
_geom_bond_atom_site_label_1
_geom_bond_atom_site_label_2
_geom_bond_distance
_geom_bond_site_symmetry_2
_geom_bond_publ_flag
I1 C2 2.065(4) . ?
O1 C4 1.220(5) . ?
N1 C1 1.368(5) . ?
N1 H1A 0.86(6) . ?
N1 H1B 0.90(6) . ?
N2 N3 1.390(4) . ?
N2 C1 1.330(5) . ?
N3 C3 1.366(5) . ?
N3 C4 1.397(5) . ?
C1 C2 1.434(5) . ?
C2 C3 1.361(6) . ?
C3 H3 0.9300 . ?
C4 C5 1.497(6) . ?
C5 H5A 0.9700 . ?
C5 H5B 0.9700 . ?
C5 C6 1.537(5) . ?
C6 H6A 0.9700 . ?
C6 H6B 0.9700 . ?
C6 C7 1.508(6) . ?
C7 C8 1.382(6) . ?
C7 C12 1.402(6) . ?
C8 H8 0.9300 . ?
C8 C9 1.385(6) . ?
C9 H9 0.9300 . ?
C9 C10 1.392(7) . ?
C10 H10 0.9300 . ?
C10 C11 1.384(7) . ?
C11 H11 0.9300 . ?
C11 C12 1.395(7) . ?
C12 H12 0.9300 . ?

loop_
_exptl_oxdiff_crystal_face_indexfrac_h
_exptl_oxdiff_crystal_face_indexfrac_k
_exptl_oxdiff_crystal_face_indexfrac_l
_exptl_oxdiff_crystal_face_x
_exptl_oxdiff_crystal_face_y
_exptl_oxdiff_crystal_face_z
0.1025 -2.7265 -9.3566 0.0000 1.0000 -0.0000
-0.1025 2.7265 9.3566 -0.0000 -1.0000 0.0000
2.5737 -0.5126 1.5420 0.4226 -0.0000 0.9063
-2.5737 0.5126 -1.5420 -0.4226 0.0000 -0.9063
-0.1081 -6.4376 0.5101 0.9829 0.0779 -0.1670
0.2970 6.5753 -0.1104 -0.9654 -0.1103 0.2365
